data_1007197
loop_
_publ_author_name
'Averbuch-Pouchot, M T'
'Durif, A'

_publ_section_title
;
Crystal chemistry of cyclo-hexaphosphates. XVI.Structures of potassium
cyclo-hexaphosphate ditellurate trihydrate and rubidium cyclo-
hexaphosphate tritellurate tetrahydrate
;
_journal_coden_ASTM ACSCEE
_journal_name_full 'Acta Crystallographica C (39,1983-)'
_journal_page_first 1576
_journal_page_last 1579
_journal_volume 47
_journal_year 1991
_chemical_formula_structural 'Rb6 (P6 O18) (Te (O H)6)3 (H2 O)4'
_chemical_formula_sum 'H26 O40 P6 Rb6 Te3'
_chemical_name_systematic
;
Rubidium cyclo-hexaphosphate tris(hexahydrogentellurate) trihydrate
;
_space_group_IT_number 2
_symmetry_cell_setting triclinic
_symmetry_Int_Tables_number 2
_symmetry_space_group_name_Hall '-P 1'
_symmetry_space_group_name_H-M 'P -1'
_cell_angle_alpha 111.11(2)
_cell_angle_beta 104.66(2)
_cell_angle_gamma 83.25(2)
_cell_formula_units_Z 1
_cell_length_a 11.222(8)
_cell_length_b 8.077(6)
_cell_length_c 11.731(9)
_cell_volume 959.2
_refine_ls_R_factor_all 0.03
_cod_database_code 1007197

loop_
_symmetry_equiv_pos_as_xyz
x,y,z
-x,-y,-z

loop_
_atom_site_label
_atom_site_type_symbol
_atom_site_symmetry_multiplicity
_atom_site_Wyckoff_symbol
_atom_site_fract_x
_atom_site_fract_y
_atom_site_fract_z
_atom_site_occupancy
_atom_site_attached_hydrogens
_atom_site_calc_flag
Te1 Te6+ 1 a 0. 0. 0. 1. 0 d
Te2 Te6+ 1 b 0. 0. 0.5 1. 0 d
Te3 Te6+ 1 h 0.5 0.5 0.5 1. 0 d
Rb1 Rb1+ 2 i 0.09874(4) 0.50476(6) 0.20369(5) 1. 0 d
Rb2 Rb1+ 2 i 0.28192(5) 0.78401(6) 0.80670(5) 1. 0 d
Rb3 Rb1+ 2 i 0.30979(5) 0.01054(9) 0.39746(6) 1. 0 d
P1 P5+ 2 i 0.4291(1) 0.1608(1) 0.7742(1) 1. 0 d
P2 P5+ 2 i 0.2224(1) 0.3856(1) 0.8636(1) 1. 0 d
P3 P5+ 2 i 0.3651(1) 0.6012(1) 0.1024(1) 1. 0 d
O1 O2- 2 i 0.0845(3) 0.7741(4) 0.9694(3) 1. 0 d
O2 O2- 2 i 0.0686(3) 0.0342(4) 0.8756(3) 1. 0 d
O3 O2- 2 i 0.1327(3) 0.1155(5) 0.1344(3) 1. 0 d
O4 O2- 2 i 0.1051(3) 0.1872(5) 0.5280(3) 1. 0 d
O5 O2- 2 i 0.1372(4) 0.8785(5) 0.5731(4) 1. 0 d
O6 O2- 2 i 0.0421(3) 0.8856(5) 0.3403(3) 1. 0 d
O7 O2- 2 i 0.4494(4) 0.7423(5) 0.5216(4) 1. 0 d
O8 O2- 2 i 0.3717(4) 0.4266(6) 0.3524(4) 1. 0 d
O9 O2- 2 i 0.3846(3) 0.4904(5) 0.5929(3) 1. 0 d
O10 O2- 2 i 0.4619(3) 0.9720(4) 0.7622(3) 1. 0 d
O11 O2- 2 i 0.4173(3) 0.2101(5) 0.6611(3) 1. 0 d
O12 O2- 2 i 0.3082(3) 0.2087(4) 0.8288(3) 1. 0 d
O13 O2- 2 i 0.4747(3) 0.7158(4) 0.1087(3) 1. 0 d
O14 O2- 2 i 0.3193(3) 0.5362(4) 0.9513(3) 1. 0 d
O15 O2- 2 i 0.1667(3) 0.4311(4) 0.7489(3) 1. 0 d
O16 O2- 2 i 0.1428(3) 0.3579(4) 0.9380(3) 1. 0 d
O17 O2- 2 i 0.2692(3) 0.7215(5) 0.1599(3) 1. 0 d
O18 O2- 2 i 0.4123(4) 0.4468(5) 0.1421(3) 1. 0 d
O19 O2- 2 i 0.3442(4) 0.0833(5) 0.0578(4) 1. 0 d
O20 O2- 2 i 0.1329(4) 0.5120(6) 0.4702(5) 1. 0 d
H1 H1+ 2 i 0.144(8) 0.76(1) 0.051(8) 1. 0 d
H2 H1+ 2 i 0.083(9) 0.13(1) 0.895(9) 1. 0 d
H3 H1+ 2 i 0.192(8) 0.11(1) 0.111(8) 1. 0 d
H4 H1+ 2 i 0.128(9) 0.27(1) 0.620(9) 1. 0 d
H5 H1+ 2 i 0.13(1) 0.77(1) 0.52(1) 1. 0 d
H6 H1+ 2 i 0.001(9) 0.09(1) 0.725(9) 1. 0 d
H7 H1+ 2 i 0.455(8) 0.78(1) 0.571(8) 1. 0 d
H8 H1+ 2 i 0.382(9) 0.44(1) 0.276(9) 1. 0 d
H9 H1+ 2 i 0.404(9) 0.37(1) 0.618(9) 1. 0 d
H10 H1+ 2 i 0.390(9) 0.08(1) 0.129(9) 1. 0 d
H11 H1+ 2 i 0.36(1) 0.20(2) 0.05(1) 1. 0 d
H12 H1+ 2 i 0.100(8) 0.42(1) 0.468(8) 1. 0 d
H13 H1+ 2 i 0.195(9) 0.50(1) 0.480(9) 1. 0 d

loop_
_atom_type_symbol
_atom_type_oxidation_number
Te6+ 6.000
Rb1+ 1.000
P5+ 5.000
O2- -2.000
H1+ 1.000
